data_7156426
loop_
_publ_author_name
'Xie, Ming-Sheng'
'Cheng, Xuan'
'Chen, Yang-Guang'
'Wu, Xiao-Xia'
'Qu, Gui-Rong'
'Guo, Hai-Ming'

_publ_section_title
;
 Efficient synthesis of tetrazole hemiaminal silyl ethers via
 three-component hemiaminal silylation.
;
_journal_issue 38
_journal_name_full 'Organic &amp; biomolecular chemistry'
_journal_page_first 6890
_journal_page_last 6894
_journal_paper_doi 10.1039/c8ob02089b
_journal_volume 16
_journal_year 2018
_chemical_formula_moiety 'C15 H24 N4 O Si'
_chemical_formula_sum 'C15 H24 N4 O Si'
_chemical_formula_weight 304.47
_space_group_crystal_system triclinic
_space_group_IT_number 2
_space_group_name_Hall '-P 1'
_space_group_name_H-M_alt 'P -1'
_symmetry_space_group_name_Hall '-P 1'
_symmetry_space_group_name_H-M 'P -1'
_atom_sites_solution_hydrogens geom
_audit_creation_date 2018-03-15
_audit_creation_method
;
Olex2 1.2-alpha
(compiled 2018.02.02 svn.r3481 for OlexSys, GUI svn.r5479)
;
_audit_update_record
;
2018-04-08 deposited with the CCDC.
2018-09-12 downloaded from the CCDC.
;
_cell_angle_alpha 71.826(12)
_cell_angle_beta 83.376(10)
_cell_angle_gamma 78.570(10)
_cell_formula_units_Z 2
_cell_length_a 6.5430(8)
_cell_length_b 10.2385(13)
_cell_length_c 14.1084(19)
_cell_measurement_reflns_used 1988
_cell_measurement_temperature 293.0(2)
_cell_measurement_theta_max 25.3180
_cell_measurement_theta_min 4.0640
_cell_volume 878.7(2)
_computing_cell_refinement 'CrysAlisPro 1.171.39.35c (Rigaku OD, 2017)'
_computing_data_collection 'CrysAlisPro 1.171.39.35c (Rigaku OD, 2017)'
_computing_data_reduction 'CrysAlisPro 1.171.39.35c (Rigaku OD, 2017)'
_computing_molecular_graphics 'Olex2 (Dolomanov et al., 2009)'
_computing_publication_material 'Olex2 (Dolomanov et al., 2009)'
_computing_structure_refinement 'ShelXL (Sheldrick, 2015)'
_computing_structure_solution 'SHELXT 2014/5 (Sheldrick, 2014)'
_diffrn_ambient_environment air
_diffrn_ambient_temperature 293.0(2)
_diffrn_detector 'CCD plate'
_diffrn_detector_area_resol_mean 8.0528
_diffrn_detector_type EosS2
_diffrn_measured_fraction_theta_full 0.994
_diffrn_measured_fraction_theta_max 0.994
_diffrn_measurement_details
;
List of Runs (angles in degrees, time in seconds):
  # Type    Start    End  Width  t~exp~   \w     \q     \k     \f   Frames
#--------------------------------------------------------------------------
  1  \w    -20.00  55.00   1.00   13.00    --   15.98 -99.00 -90.00   75
  2  \w     -1.00  83.00   1.00   13.00    --   15.98  57.00   0.00   84
  3  \w     -1.00  83.00   1.00   13.00    --   15.98  57.00  90.00   84
  4  \w    -11.00  84.00   1.00   13.00    --   15.98  77.00-180.00   95
  5  \w    -53.00  35.00   1.00   13.00    --   15.98 -38.00-180.00   88
;
_diffrn_measurement_device 'four-circle diffractometer'
_diffrn_measurement_device_type 'SuperNova, Dual, Cu at home/near, EosS2'
_diffrn_measurement_method '\w scans'
_diffrn_orient_matrix_type 'CrysAlisPro convention (1999,Acta A55,543-557)'
_diffrn_orient_matrix_UB_11 0.0462909000
_diffrn_orient_matrix_UB_12 -0.0652410000
_diffrn_orient_matrix_UB_13 -0.0071766000
_diffrn_orient_matrix_UB_21 0.0252584000
_diffrn_orient_matrix_UB_22 -0.0260662000
_diffrn_orient_matrix_UB_23 0.0508205000
_diffrn_orient_matrix_UB_31 -0.0974259000
_diffrn_orient_matrix_UB_32 -0.0232928000
_diffrn_orient_matrix_UB_33 0.0132304000
_diffrn_radiation_monochromator mirror
_diffrn_radiation_probe x-ray
_diffrn_radiation_type MoK\a
_diffrn_radiation_wavelength 0.71073
_diffrn_reflns_av_R_equivalents 0.0377
_diffrn_reflns_av_unetI/netI 0.0627
_diffrn_reflns_Laue_measured_fraction_full 0.994
_diffrn_reflns_Laue_measured_fraction_max 0.994
_diffrn_reflns_limit_h_max 7
_diffrn_reflns_limit_h_min -7
_diffrn_reflns_limit_k_max 12
_diffrn_reflns_limit_k_min -11
_diffrn_reflns_limit_l_max 16
_diffrn_reflns_limit_l_min -16
_diffrn_reflns_number 6596
_diffrn_reflns_point_group_measured_fraction_full 0.994
_diffrn_reflns_point_group_measured_fraction_max 0.994
_diffrn_reflns_theta_full 25.000
_diffrn_reflns_theta_max 25.000
_diffrn_reflns_theta_min 3.448
_diffrn_source 'micro-focus sealed X-ray tube'
_diffrn_source_type 'SuperNova (Mo) X-ray Source'
_exptl_absorpt_coefficient_mu 0.138
_exptl_absorpt_correction_T_max 1.00000
_exptl_absorpt_correction_T_min 0.68055
_exptl_absorpt_correction_type multi-scan
_exptl_absorpt_process_details
;
CrysAlisPro 1.171.39.35c (Rigaku Oxford Diffraction, 2017)
Empirical absorption correction using spherical harmonics,
 implemented in SCALE3 ABSPACK scaling algorithm.
;
_exptl_crystal_colour 'clear light colourless'
_exptl_crystal_colour_lustre clear
_exptl_crystal_colour_modifier light
_exptl_crystal_colour_primary colourless
_exptl_crystal_density_diffrn 1.151
_exptl_crystal_description 'rect. Prism'
_exptl_crystal_F_000 328
_exptl_crystal_size_max 0.5
_exptl_crystal_size_mid 0.28
_exptl_crystal_size_min 0.12
_refine_diff_density_max 0.320
_refine_diff_density_min -0.216
_refine_diff_density_rms 0.046
_refine_ls_extinction_method none
_refine_ls_goodness_of_fit_ref 1.049
_refine_ls_hydrogen_treatment constr
_refine_ls_matrix_type full
_refine_ls_number_parameters 196
_refine_ls_number_reflns 3077
_refine_ls_number_restraints 0
_refine_ls_restrained_S_all 1.049
_refine_ls_R_factor_all 0.0993
_refine_ls_R_factor_gt 0.0675
_refine_ls_shift/su_max 0.000
_refine_ls_shift/su_mean 0.000
_refine_ls_structure_factor_coef Fsqd
_refine_ls_weighting_details 'w=1/[\s^2^(Fo^2^)+(0.0747P)^2^+0.1072P] where P=(Fo^2^+2Fc^2^)/3'
_refine_ls_weighting_scheme calc
_refine_ls_wR_factor_gt 0.1548
_refine_ls_wR_factor_ref 0.1727
_reflns_Friedel_coverage 0.000
_reflns_number_gt 2130
_reflns_number_total 3077
_reflns_threshold_expression 'I > 2\s(I)'
_cod_data_source_file c8ob02089b2.cif
_cod_data_source_block cyg-20180315
_cod_depositor_comments 'Adding full bibliography for 7156425--7156426.cif.'
_cod_database_code 7156426
_shelx_shelxl_version_number 2016/6
_chemical_oxdiff_formula 'C1 N1 O1 Si1'
_shelx_space_group_comment
;
The symmetry employed for this shelxl refinement is uniquely defined
by the following loop, which should always be used as a source of
symmetry information in preference to the above space-group names.
They are only intended as comments.
;
_shelx_estimated_absorpt_t_max 0.984
_shelx_estimated_absorpt_t_min 0.934
_reflns_odcompleteness_completeness 98.86
_reflns_odcompleteness_iscentric 1
_reflns_odcompleteness_theta 26.32
_olex2_refinement_description
;
1. Fixed Uiso
 At 1.2 times of:
  All C(H) groups
 At 1.5 times of:
  All C(H,H,H) groups
2.a Ternary CH refined with riding coordinates:
 C12(H12)
2.b Aromatic/amide H refined with riding coordinates:
 C2(H2), C3(H3), C4(H4), C6(H6), C5(H5)
2.c Idealised Me refined as rotating group:
 C21(H21a,H21b,H21c), C20(H20a,H20b,H20c), C18(H18a,H18b,H18c), C19(H19a,H19b,
 H19c), C16(H16a,H16b,H16c), C17(H17a,H17b,H17c)
;
_olex2_submission_special_instructions 'No special instructions were received'
_oxdiff_exptl_absorpt_empirical_details
;
Empirical correction (ABSPACK) includes:
- Absorption correction using spherical harmonics
- Frame scaling
;
_oxdiff_exptl_absorpt_empirical_full_max 1.285
_oxdiff_exptl_absorpt_empirical_full_min 0.676

loop_
_space_group_symop_operation_xyz
'x, y, z'
'-x, -y, -z'

loop_
_atom_site_label
_atom_site_type_symbol
_atom_site_fract_x
_atom_site_fract_y
_atom_site_fract_z
_atom_site_U_iso_or_equiv
_atom_site_adp_type
_atom_site_occupancy
_atom_site_site_symmetry_order
_atom_site_calc_flag
_atom_site_refinement_flags_posn
Si14 Si 0.82746(12) 0.49467(9) 0.26031(7) 0.0546(3) Uani 1 1 d .
O13 O 0.6551(3) 0.4079(2) 0.33646(14) 0.0555(6) Uani 1 1 d .
N11 N 0.5305(3) 0.2021(2) 0.41189(17) 0.0452(6) Uani 1 1 d .
N8 N 0.3324(4) 0.0805(3) 0.3755(2) 0.0636(8) Uani 1 1 d .
N10 N 0.3494(4) 0.2141(3) 0.46840(19) 0.0617(8) Uani 1 1 d .
C7 C 0.5167(4) 0.1201(3) 0.3560(2) 0.0449(7) Uani 1 1 d .
N9 N 0.2347(4) 0.1400(3) 0.4463(2) 0.0718(9) Uani 1 1 d .
C1 C 0.6739(4) 0.0863(3) 0.2799(2) 0.0447(7) Uani 1 1 d .
C12 C 0.6954(4) 0.2812(3) 0.4122(2) 0.0479(7) Uani 1 1 d .
H12 H 0.830696 0.229250 0.396153 0.057 Uiso 1 1 calc R
C2 C 0.8769(4) 0.0219(3) 0.3047(2) 0.0522(8) Uani 1 1 d .
H2 H 0.915607 -0.001841 0.370083 0.063 Uiso 1 1 calc R
C3 C 1.0198(5) -0.0063(3) 0.2308(3) 0.0600(9) Uani 1 1 d .
H3 H 1.155236 -0.050302 0.246937 0.072 Uiso 1 1 calc R
C15 C 0.6667(5) 0.6265(3) 0.1616(2) 0.0617(9) Uani 1 1 d .
C4 C 0.9657(6) 0.0294(4) 0.1343(3) 0.0700(10) Uani 1 1 d .
H4 H 1.064379 0.010733 0.085101 0.084 Uiso 1 1 calc R
C6 C 0.6202(5) 0.1216(3) 0.1828(3) 0.0638(9) Uani 1 1 d .
H6 H 0.484925 0.165306 0.166097 0.077 Uiso 1 1 calc R
C21 C 0.7001(6) 0.3002(4) 0.5129(2) 0.0734(10) Uani 1 1 d .
H21A H 0.814626 0.346000 0.513033 0.110 Uiso 1 1 calc GR
H21B H 0.717166 0.210717 0.562690 0.110 Uiso 1 1 calc GR
H21C H 0.571419 0.356126 0.527544 0.110 Uiso 1 1 calc GR
C5 C 0.7648(6) 0.0929(4) 0.1097(3) 0.0809(11) Uani 1 1 d .
H5 H 0.726981 0.116339 0.044191 0.097 Uiso 1 1 calc R
C20 C 1.0213(5) 0.3759(4) 0.2038(3) 0.0821(12) Uani 1 1 d .
H20A H 1.105312 0.309496 0.254857 0.123 Uiso 1 1 calc GR
H20B H 1.109229 0.429698 0.153797 0.123 Uiso 1 1 calc GR
H20C H 0.948932 0.327505 0.173645 0.123 Uiso 1 1 calc GR
C18 C 0.5141(6) 0.7300(4) 0.2083(3) 0.0991(14) Uani 1 1 d .
H18A H 0.424176 0.679573 0.259305 0.149 Uiso 1 1 calc GR
H18B H 0.431359 0.797752 0.157314 0.149 Uiso 1 1 calc GR
H18C H 0.592609 0.776512 0.237092 0.149 Uiso 1 1 calc GR
C19 C 0.9608(6) 0.5768(5) 0.3304(3) 0.0940(13) Uani 1 1 d .
H19A H 0.858191 0.628827 0.365209 0.141 Uiso 1 1 calc GR
H19B H 1.044970 0.638446 0.284460 0.141 Uiso 1 1 calc GR
H19C H 1.048064 0.505573 0.377586 0.141 Uiso 1 1 calc GR
C16 C 0.8082(6) 0.7098(4) 0.0797(3) 0.0976(14) Uani 1 1 d .
H16A H 0.886957 0.755806 0.108745 0.146 Uiso 1 1 calc GR
H16B H 0.723653 0.778051 0.029689 0.146 Uiso 1 1 calc GR
H16C H 0.902223 0.647289 0.049547 0.146 Uiso 1 1 calc GR
C17 C 0.5458(7) 0.5545(5) 0.1137(4) 0.1149(16) Uani 1 1 d .
H17A H 0.641797 0.494607 0.082095 0.172 Uiso 1 1 calc GR
H17B H 0.459781 0.623265 0.064539 0.172 Uiso 1 1 calc GR
H17C H 0.459285 0.499903 0.163940 0.172 Uiso 1 1 calc GR

loop_
_atom_site_aniso_label
_atom_site_aniso_U_11
_atom_site_aniso_U_22
_atom_site_aniso_U_33
_atom_site_aniso_U_23
_atom_site_aniso_U_13
_atom_site_aniso_U_12
Si14 0.0441(5) 0.0573(6) 0.0612(6) -0.0137(5) -0.0001(4) -0.0135(4)
O13 0.0423(10) 0.0544(13) 0.0586(14) -0.0024(10) 0.0017(9) -0.0080(9)
N11 0.0294(11) 0.0505(15) 0.0455(15) -0.0052(12) 0.0041(10) -0.0015(10)
N8 0.0374(13) 0.0698(19) 0.075(2) -0.0039(15) -0.0073(13) -0.0147(13)
N10 0.0370(13) 0.0700(19) 0.0610(18) -0.0056(14) 0.0103(12) 0.0005(13)
C7 0.0331(13) 0.0421(17) 0.0509(18) -0.0011(14) -0.0073(13) -0.0049(12)
N9 0.0367(13) 0.090(2) 0.070(2) 0.0011(16) 0.0026(14) -0.0114(15)
C1 0.0442(15) 0.0376(16) 0.0510(19) -0.0085(13) -0.0046(13) -0.0105(12)
C12 0.0391(14) 0.0525(19) 0.0490(19) -0.0136(15) -0.0022(13) -0.0033(13)
C2 0.0457(15) 0.0533(19) 0.054(2) -0.0162(15) -0.0035(14) -0.0003(14)
C3 0.0551(18) 0.055(2) 0.067(2) -0.0224(17) 0.0020(17) -0.0003(15)
C15 0.0628(19) 0.054(2) 0.063(2) -0.0103(16) 0.0006(16) -0.0111(16)
C4 0.083(2) 0.066(2) 0.061(2) -0.0259(19) 0.0069(19) -0.007(2)
C6 0.0643(19) 0.061(2) 0.063(2) -0.0183(17) -0.0152(17) 0.0018(16)
C21 0.087(2) 0.079(3) 0.057(2) -0.0218(19) -0.0039(19) -0.020(2)
C5 0.104(3) 0.082(3) 0.055(2) -0.023(2) -0.019(2) 0.001(2)
C20 0.063(2) 0.072(3) 0.094(3) -0.016(2) 0.024(2) -0.0028(19)
C18 0.090(3) 0.076(3) 0.105(3) -0.017(2) 0.011(2) 0.020(2)
C19 0.087(3) 0.107(3) 0.102(3) -0.031(3) -0.013(2) -0.045(2)
C16 0.106(3) 0.082(3) 0.083(3) 0.006(2) 0.016(2) -0.028(2)
C17 0.129(4) 0.107(4) 0.104(4) 0.000(3) -0.057(3) -0.032(3)

loop_
_atom_type_symbol
_atom_type_description
_atom_type_scat_dispersion_real
_atom_type_scat_dispersion_imag
_atom_type_scat_source
C C 0.0033 0.0016 'International Tables Vol C Tables 4.2.6.8 and 6.1.1.4'
H H 0.0000 0.0000 'International Tables Vol C Tables 4.2.6.8 and 6.1.1.4'
N N 0.0061 0.0033 'International Tables Vol C Tables 4.2.6.8 and 6.1.1.4'
O O 0.0106 0.0060 'International Tables Vol C Tables 4.2.6.8 and 6.1.1.4'
Si Si 0.0817 0.0704 'International Tables Vol C Tables 4.2.6.8 and 6.1.1.4'

loop_
_geom_angle_atom_site_label_1
_geom_angle_atom_site_label_2
_geom_angle_atom_site_label_3
_geom_angle
O13 Si14 C15 103.82(12)
O13 Si14 C20 110.55(14)
O13 Si14 C19 109.44(15)
C15 Si14 C20 109.96(17)
C19 Si14 C15 112.23(18)
C19 Si14 C20 110.65(18)
C12 O13 Si14 127.49(16)
N10 N11 C12 121.3(2)
C7 N11 N10 108.3(2)
C7 N11 C12 130.2(2)
C7 N8 N9 105.2(3)
N9 N10 N11 105.9(3)
N11 C7 C1 126.2(2)
N8 C7 N11 109.0(3)
N8 C7 C1 124.7(3)
N10 N9 N8 111.7(2)
C2 C1 C7 121.0(3)
C6 C1 C7 119.4(3)
C6 C1 C2 119.6(3)
O13 C12 N11 106.8(2)
O13 C12 H12 108.8
O13 C12 C21 112.8(3)
N11 C12 H12 108.8
N11 C12 C21 110.7(2)
C21 C12 H12 108.8
C1 C2 H2 120.5
C3 C2 C1 119.0(3)
C3 C2 H2 120.5
C2 C3 H3 119.5
C4 C3 C2 121.1(3)
C4 C3 H3 119.5
C18 C15 Si14 109.6(2)
C16 C15 Si14 110.2(2)
C16 C15 C18 108.5(3)
C17 C15 Si14 110.0(2)
C17 C15 C18 110.3(3)
C17 C15 C16 108.2(3)
C3 C4 H4 120.0
C3 C4 C5 119.9(3)
C5 C4 H4 120.0
C1 C6 H6 119.7
C1 C6 C5 120.7(3)
C5 C6 H6 119.7
C12 C21 H21A 109.5
C12 C21 H21B 109.5
C12 C21 H21C 109.5
H21A C21 H21B 109.5
H21A C21 H21C 109.5
H21B C21 H21C 109.5
C4 C5 C6 119.7(3)
C4 C5 H5 120.2
C6 C5 H5 120.2
Si14 C20 H20A 109.5
Si14 C20 H20B 109.5
Si14 C20 H20C 109.5
H20A C20 H20B 109.5
H20A C20 H20C 109.5
H20B C20 H20C 109.5
C15 C18 H18A 109.5
C15 C18 H18B 109.5
C15 C18 H18C 109.5
H18A C18 H18B 109.5
H18A C18 H18C 109.5
H18B C18 H18C 109.5
Si14 C19 H19A 109.5
Si14 C19 H19B 109.5
Si14 C19 H19C 109.5
H19A C19 H19B 109.5
H19A C19 H19C 109.5
H19B C19 H19C 109.5
C15 C16 H16A 109.5
C15 C16 H16B 109.5
C15 C16 H16C 109.5
H16A C16 H16B 109.5
H16A C16 H16C 109.5
H16B C16 H16C 109.5
C15 C17 H17A 109.5
C15 C17 H17B 109.5
C15 C17 H17C 109.5
H17A C17 H17B 109.5
H17A C17 H17C 109.5
H17B C17 H17C 109.5

loop_
_geom_bond_atom_site_label_1
_geom_bond_atom_site_label_2
_geom_bond_distance
Si14 O13 1.655(2)
Si14 C15 1.863(3)
Si14 C20 1.866(3)
Si14 C19 1.858(4)
O13 C12 1.400(3)
N11 N10 1.356(3)
N11 C7 1.339(4)
N11 C12 1.474(3)
N8 C7 1.320(3)
N8 N9 1.362(4)
N10 N9 1.290(4)
C7 C1 1.472(4)
C1 C2 1.392(4)
C1 C6 1.373(4)
C12 H12 0.9800
C12 C21 1.497(4)
C2 H2 0.9300
C2 C3 1.378(4)
C3 H3 0.9300
C3 C4 1.365(4)
C15 C18 1.555(4)
C15 C16 1.540(5)
C15 C17 1.514(5)
C4 H4 0.9300
C4 C5 1.377(5)
C6 H6 0.9300
C6 C5 1.377(4)
C21 H21A 0.9600
C21 H21B 0.9600
C21 H21C 0.9600
C5 H5 0.9300
C20 H20A 0.9600
C20 H20B 0.9600
C20 H20C 0.9600
C18 H18A 0.9600
C18 H18B 0.9600
C18 H18C 0.9600
C19 H19A 0.9600
C19 H19B 0.9600
C19 H19C 0.9600
C16 H16A 0.9600
C16 H16B 0.9600
C16 H16C 0.9600
C17 H17A 0.9600
C17 H17B 0.9600
C17 H17C 0.9600

loop_
_geom_torsion_atom_site_label_1
_geom_torsion_atom_site_label_2
_geom_torsion_atom_site_label_3
_geom_torsion_atom_site_label_4
_geom_torsion
Si14 O13 C12 N11 -142.61(19)
Si14 O13 C12 C21 95.5(3)
O13 Si14 C15 C18 64.8(3)
O13 Si14 C15 C16 -175.8(2)
O13 Si14 C15 C17 -56.6(3)
N11 N10 N9 N8 -0.9(3)
N11 C7 C1 C2 58.7(4)
N11 C7 C1 C6 -119.9(3)
N8 C7 C1 C2 -125.7(3)
N8 C7 C1 C6 55.7(4)
N10 N11 C7 N8 0.1(3)
N10 N11 C7 C1 176.3(2)
N10 N11 C12 O13 -90.1(3)
N10 N11 C12 C21 33.0(3)
C7 N11 N10 N9 0.5(3)
C7 N11 C12 O13 84.0(3)
C7 N11 C12 C21 -152.8(3)
C7 N8 N9 N10 1.0(3)
C7 C1 C2 C3 -179.2(3)
C7 C1 C6 C5 179.1(3)
N9 N8 C7 N11 -0.7(3)
N9 N8 C7 C1 -176.9(3)
C1 C2 C3 C4 0.7(5)
C1 C6 C5 C4 -0.6(5)
C12 N11 N10 N9 175.8(2)
C12 N11 C7 N8 -174.6(2)
C12 N11 C7 C1 1.6(5)
C2 C1 C6 C5 0.5(5)
C2 C3 C4 C5 -0.8(5)
C3 C4 C5 C6 0.8(6)
C15 Si14 O13 C12 166.7(2)
C6 C1 C2 C3 -0.6(5)
C20 Si14 O13 C12 48.9(3)
C20 Si14 C15 C18 -176.9(2)
C20 Si14 C15 C16 -57.5(3)
C20 Si14 C15 C17 61.7(3)
C19 Si14 O13 C12 -73.3(3)
C19 Si14 C15 C18 -53.3(3)
C19 Si14 C15 C16 66.1(3)
C19 Si14 C15 C17 -174.7(3)
